data_1557985
loop_
_publ_author_name
'Boghosian, Soghomon'
'Eriksen, Kim Michael'
'Fehrmann, Rasmus'
'Nielsen, Kurt'

_publ_section_title
;
 Synthesis, Crystal Structure Redetermination and Vibrational Spectra of
 beta-VOSO4
;
_journal_name_full 'Acta Chemica Scandinavica'
_journal_page_first 703
_journal_page_last 708
_journal_paper_doi 10.3891/acta.chem.scand.49-0703
_journal_volume 49
_journal_year 1995
_chemical_formula_sum 'O5 S V'
_chemical_formula_weight 163.00
_chemical_name_common
;
beta-VOSO4
;
_space_group_IT_number 62
_space_group_name_Hall '-P 2ac 2n'
_space_group_name_H-M_alt 'P n m a'
_symmetry_cell_setting orthorhombic
_symmetry_Int_Tables_number 62
_symmetry_space_group_name_Hall '-P 2ac 2n'
_symmetry_space_group_name_H-M 'P n m a'
_cell_angle_alpha 90.
_cell_angle_beta 90.
_cell_angle_gamma 90.
_cell_formula_units_Z 4
_cell_length_a 7.376(3)
_cell_length_b 6.269(3)
_cell_length_c 7.082(3)
_cell_volume 327.5(2)
_diffrn_ambient_temperature 292
_diffrn_radiation_probe x-ray
_diffrn_radiation_type MoK\a
_diffrn_radiation_wavelength 0.71069
_exptl_absorpt_coefficient_mu 3.536
_exptl_crystal_density_diffrn 3.306
_exptl_crystal_F_000 316
_refine_ls_number_parameters 41
_refine_ls_number_reflns 516
_refine_ls_R_factor_gt 0.0181
_refine_ls_wR_factor_gt 0.0412
_cod_data_source_file Acta-Chem-Scand-1995-49-703.cif
_cod_data_source_block 1
_cod_database_code 1557985

loop_
_space_group_symop_id
_space_group_symop_operation_xyz
1 x,y,z
2 1/2-x,-y,1/2+z
3 1/2+x,1/2-y,1/2-z
4 -x,1/2+y,-z
5 -x,-y,-z
6 1/2+x,y,1/2-z
7 1/2-x,1/2+y,1/2+z
8 x,1/2-y,z

loop_
_atom_site_label
_atom_site_type_symbol
_atom_site_thermal_displace_type
_atom_site_fract_x
_atom_site_fract_y
_atom_site_fract_z
_atom_site_occupancy
_atom_site_U_iso_or_equiv
_atom_site_calc_flag
_atom_site_refinement_flags
_atom_site_disorder_assembly
_atom_site_disorder_group
V V Uiso 0.16603(4) 0.25000 0.23260(5) 1.000 0.0056(1) . . . .
S S Uiso 0.87716(6) 0.25000 0.86808(7) 1.000 0.0053(1) . . . .
O1 O Uiso 0.7159(2) 0.25000 0.9905(2) 1.000 0.0107(3) . . . .
O2 O Uiso 0.0445(2) 0.25000 0.9806(2) 1.000 0.0114(3) . . . .
O3 O Uiso 0.3735(2) 0.25000 0.1677(2) 1.000 0.0105(3) . . . .
O4 O Uiso 0.12501(15) 0.56321(17) 0.25629(15) 1.000 0.0099(2) . . . .

loop_
_atom_type_symbol
_atom_type_description
_atom_type_scat_dispersion_real
_atom_type_scat_dispersion_imag
_atom_type_scat_source
O O 0.0106 0.0060 ' International Tables Vol C Tables 4.2.6.8 and 6.1.1.4'
S S 0.1246 0.1234 ' International Tables Vol C Tables 4.2.6.8 and 6.1.1.4'
V V 0.3005 0.5294 ' International Tables Vol C Tables 4.2.6.8 and 6.1.1.4'

loop_
_geom_angle_atom_site_label_1
_geom_angle_atom_site_label_2
_geom_angle_atom_site_label_3
_geom_angle
_geom_angle_site_symmetry_1
_geom_angle_site_symmetry_2
_geom_angle_site_symmetry_3
_geom_angle_publ_flag
O3 V O4 99.76(3) . . . yes
O2 V O3 99.94(7) 1_554 . . yes
O3 V O3 178.60(7) . . 3_455 yes
O1 V O3 96.09(7) 3_456 . . yes
O3 V O4 99.76(3) . . 8_555 yes
O2 V O4 90.41(3) 1_554 . . yes
O3 V O4 80.19(3) 3_455 . . yes
O1 V O4 86.86(3) 3_456 . . yes
O4 V O4 160.01(5) . . 8_555 yes
O2 V O3 81.46(6) 1_554 . 3_455 yes
O1 V O2 163.96(6) 3_456 . 1_554 yes
O2 V O4 90.41(3) 1_554 . 8_555 yes
O1 V O3 82.50(6) 3_456 . 3_455 yes
O3 V O4 80.19(3) 3_455 . 8_555 yes
O1 V O4 86.86(3) 3_456 . 8_555 yes
O1 S O2 111.07(9) . . 1_655 yes
O1 S O4 110.20(6) . . 4_646 yes
O1 S O4 110.20(6) . . 5_666 yes
O2 S O4 109.58(6) 1_655 . 4_646 yes
O2 S O4 109.58(6) 1_655 . 5_666 yes
O4 S O4 106.09(8) 4_646 . 5_666 yes
V O1 S 136.71(9) 3_556 . . yes
V O2 S 149.52(10) 1_556 . 1_455 yes
V O3 V 145.16(9) . . 3_555 yes
V O4 S 137.57(7) . . 4_656 yes

loop_
_geom_bond_atom_site_label_1
_geom_bond_atom_site_label_2
_geom_bond_distance
_geom_bond_site_symmetry_1
_geom_bond_site_symmetry_2
_geom_bond_publ_flag
V O3 1.5978(17) . . yes
V O4 1.9938(14) . . yes
V O2 1.9978(18) . 1_554 yes
V O3 2.2703(19) . 3_455 yes
V O1 1.9952(17) . 3_456 yes
V O4 1.9938(14) . 8_555 yes
S O1 1.4719(17) . . yes
S O2 1.4692(17) . 1_655 yes
S O4 1.4654(13) . 4_646 yes
S O4 1.4654(13) . 5_666 yes
